data_7063994
loop_
_publ_author_name
'Ou, Tao'
'Kong, Lingxu'
'Song, Changsen'
'Shang, Bingyan'
'Yang, Jingjing'
'Zuo, Jinxin'
'Di, Feifan'
'Yan, Maocai'
'Ding, Lin'
'Li, Ruiji'

_publ_section_title
;
 Synthesis and photochromic modulation of aromaticity in dinaphthylethene
 derivatives
;
_journal_issue 41
_journal_name_full 'New Journal of Chemistry'
_journal_page_first 17841
_journal_page_last 17848
_journal_paper_doi 10.1039/D5NJ03137K
_journal_volume 49
_journal_year 2025
_chemical_formula_moiety '2(C31 H23 N S)'
_chemical_formula_sum 'C62 H46 N2 S2'
_chemical_formula_weight 883.202
_space_group_crystal_system triclinic
_space_group_IT_number 2
_space_group_name_Hall '-P 1'
_space_group_name_H-M_alt 'P -1'
_symmetry_Int_Tables_number 2
_atom_sites_solution_primary dual
_audit_creation_date 2025-05-19
_audit_creation_method
;
Olex2 1.5
(compiled 2025.04.05 svn.rf049d14d for OlexSys, GUI svn.r7224)
;
_audit_update_record
;
2025-08-03 deposited with the CCDC.	2025-09-04 downloaded from the CCDC.
;
_cell_angle_alpha 92.818(15)
_cell_angle_beta 94.827(13)
_cell_angle_gamma 114.084(18)
_cell_formula_units_Z 2
_cell_length_a 12.831(2)
_cell_length_b 13.078(3)
_cell_length_c 15.724(3)
_cell_measurement_reflns_used 2155
_cell_measurement_theta_max 17.4760
_cell_measurement_theta_min 1.7620
_cell_volume 2390.2(9)
_computing_cell_refinement 'CrysAlisPro 1.171.43.141a (Rigaku OD, 2024)'
_computing_data_collection 'CrysAlisPro 1.171.43.141a (Rigaku OD, 2024)'
_computing_data_reduction 'CrysAlisPro 1.171.43.141a (Rigaku OD, 2024)'
_computing_molecular_graphics 'Olex2 1.5 (Dolomanov et al., 2009)'
_computing_publication_material 'Olex2 1.5 (Dolomanov et al., 2009)'
_computing_structure_refinement 'olex2.refine 1.5 (Bourhis et al., 2015)'
_computing_structure_solution 'SHELXT 2018/2 (Sheldrick, 2018)'
_diffrn_detector 'Hybrid Pixel Array Detector'
_diffrn_detector_area_resol_mean 10.0000
_diffrn_measured_fraction_theta_full 0.9916
_diffrn_measured_fraction_theta_max 0.7169
_diffrn_measurement_details
;
List of Runs (angles in degrees, time in seconds):

  # Type    Start    End  Width  t~exp~   \w     \q     \k     \f   Frames
#--------------------------------------------------------------------------
  1  \w     -7.00  19.00   0.50   13.26    --   20.00  54.00 -30.00   52
  2  \w     48.00  74.00   0.50   13.26    --   20.00  54.00 -30.00   52
  3  \w    -74.00 104.00   0.50   13.26    --   20.00  54.00  90.00  356
  4  \w    -73.00  20.00   0.50   13.26    --   20.00  54.00-150.00  186
  5  \w     31.00  63.00   0.50   13.26    --   20.00  54.00-150.00   64
  6  \w    -73.00  82.00   0.50   13.26    --   20.00  54.00 -90.00  310
  7  \w    -73.00 108.00   0.50   13.26    --   20.00  54.00  30.00  362
  8  \w    -71.00 -37.00   0.50   13.26    --   20.00  54.00 150.00   68
  9  \w     -5.00  36.00   0.50   13.26    --   20.00  54.00 150.00   82
 10  \w     81.00 106.00   0.50   13.26    --   20.00  54.00 150.00   50
 11  \w    -68.00  28.00   0.50   13.26    --   20.00  54.00  60.00  192
 12  \w      9.00  36.00   0.50   13.26    --   20.00  54.00-180.00   54
 13  \w     55.00  80.00   0.50   13.26    --   20.00  54.00-180.00   50
 14  \w    -72.00 -47.00   0.50   13.26    --   20.00  54.00 -60.00   50
 15  \w     13.00  38.00   0.50   13.26    --   20.00  54.00 -60.00   50
 16  \w     58.00  83.00   0.50   13.26    --   20.00  54.00 -60.00   50
 17  \w    -65.00 -39.00   0.50   13.26    --   20.00  54.00-120.00   52
 18  \w     83.00 108.00   0.50   13.26    --   20.00  54.00-120.00   50
 19  \w     52.00  77.00   0.50   13.26    --   20.00  54.00 120.00   50
 20  \w    -71.00   9.00   0.50   13.26    --   20.00  54.00   0.00  160
 21  \w    -66.00 -40.00   0.50   13.26    --   20.00  54.00 -30.00   52
;
_diffrn_measurement_device 'two-circle diffractometer'
_diffrn_measurement_device_type 'XtaLAB Mini II'
_diffrn_measurement_method '\w scans'
_diffrn_orient_matrix_type 'CrysAlisPro convention (1999,Acta A55,543-557)'
_diffrn_orient_matrix_UB_11 0.0121101000
_diffrn_orient_matrix_UB_12 -0.0317009000
_diffrn_orient_matrix_UB_13 -0.0325505000
_diffrn_orient_matrix_UB_21 0.0080259000
_diffrn_orient_matrix_UB_22 0.0433065000
_diffrn_orient_matrix_UB_23 -0.0275389000
_diffrn_orient_matrix_UB_31 0.0592114000
_diffrn_orient_matrix_UB_32 0.0260688000
_diffrn_orient_matrix_UB_33 0.0157624000
_diffrn_radiation_monochromator graphite
_diffrn_radiation_probe x-ray
_diffrn_radiation_type 'Mo K\a'
_diffrn_radiation_wavelength 0.71073
_diffrn_reflns_av_R_equivalents 0.4790
_diffrn_reflns_av_unetI/netI 0.6623
_diffrn_reflns_Laue_measured_fraction_full 0.9916
_diffrn_reflns_Laue_measured_fraction_max 0.7169
_diffrn_reflns_limit_h_max 18
_diffrn_reflns_limit_h_min -17
_diffrn_reflns_limit_k_max 18
_diffrn_reflns_limit_k_min -18
_diffrn_reflns_limit_l_max 21
_diffrn_reflns_limit_l_min -22
_diffrn_reflns_number 43565
_diffrn_reflns_point_group_measured_fraction_full 0.9916
_diffrn_reflns_point_group_measured_fraction_max 0.7169
_diffrn_reflns_theta_full 25.2417
_diffrn_reflns_theta_max 33.27
_diffrn_reflns_theta_min 1.71
_diffrn_source 'fine-focus sealed X-ray tube'
_diffrn_source_type 'Rigaku (Mo) X-ray Source'
_exptl_absorpt_coefficient_mu 0.154
_exptl_absorpt_correction_T_max 1.00000
_exptl_absorpt_correction_T_min 0.75322
_exptl_absorpt_correction_type multi-scan
_exptl_absorpt_process_details
;
CrysAlisPro 1.171.43.141a (Rigaku Oxford Diffraction, 2024)
Empirical absorption correction using spherical harmonics,
implemented in SCALE3 ABSPACK scaling algorithm.
;
_exptl_crystal_density_diffrn 1.227
_exptl_crystal_F_000 928.953
_refine_diff_density_max 3.5891
_refine_diff_density_min -1.9221
_refine_diff_density_rms 0.4056
_refine_ls_d_res_high 0.6478
_refine_ls_d_res_low 11.8890
_refine_ls_extinction_coef 0.0016(18)
_refine_ls_extinction_expression Fc^*^=kFc[1+0.001xFc^2^\l^3^/sin(2\q)]^-1/4^
_refine_ls_goodness_of_fit_ref 0.9155
_refine_ls_hydrogen_treatment constr
_refine_ls_matrix_type full
_refine_ls_number_constraints 84
_refine_ls_number_parameters 270
_refine_ls_number_reflns 13211
_refine_ls_number_restraints 0
_refine_ls_restrained_S_all 0.9155
_refine_ls_R_factor_all 0.5176
_refine_ls_R_factor_gt 0.1748
_refine_ls_shift/su_max -0.1320
_refine_ls_shift/su_mean 0.0175
_refine_ls_structure_factor_coef Fsqd
_refine_ls_weighting_details 'w=1/[\s^2^(Fo^2^)+(0.1478P)^2^] where P=(Fo^2^+2Fc^2^)/3'
_refine_ls_weighting_scheme calc
_refine_ls_wR_factor_gt 0.3636
_refine_ls_wR_factor_ref 0.5661
_reflns_Friedel_coverage 0.0
_reflns_limit_h_max 17
_reflns_limit_h_min -18
_reflns_limit_k_max 18
_reflns_limit_k_min -18
_reflns_limit_l_max 22
_reflns_limit_l_min 0
_reflns_number_gt 2239
_reflns_number_total 13211
_reflns_threshold_expression I>=2u(I)
_cod_data_source_file d5nj03137k2.cif
_cod_data_source_block OT1A__auto
_cod_depositor_comments 'Adding full bibliography for 7063994--7063997.cif.'
_cod_original_cell_volume 2390.1(8)
_cod_database_code 7063994
_chemical_oxdiff_formula CHSN
_olex2_refinement_description
;
1. Fixed Uiso
 At 1.2 times of:
  All C(H) groups
 At 1.5 times of:
  All C(H,H,H) groups
2.a Aromatic/amide H refined with riding coordinates:
 C4(H4), C56(H56), C15(H15), C51(H51), C13(H13), C9(H9), C36(H36), C7(H7),
 C22(H22), C32(H32), C24(H24), C43(H43), C53(H53), C30(H30), C31(H31), C19(H19),
  C16(H16), C8(H8), C29(H29), C28(H28), C21(H21), C38(H38), C23(H23), C39(H39),
 C41(H41), C54(H54), C55(H55), C40(H40), C62(H62), C6(H6), C1(H1), C64(H64),
 C65(H65), C58(H58)
2.b Idealised Me refined as rotating group:
 C59(H59a,H59b,H59c), C33(H33a,H33b,H33c), C26(H26a,H26b,H26c), C66(H66a,H66b,
 H66c)
;
_olex2_submission_special_instructions 'No special instructions were received'
_oxdiff_exptl_absorpt_empirical_details
;
Empirical correction (ABSPACK) includes:
- Absorption correction using spherical harmonics
- Frame scaling
;
_oxdiff_exptl_absorpt_empirical_full_max 3.005
_oxdiff_exptl_absorpt_empirical_full_min 0.584

loop_
_space_group_symop_id
_space_group_symop_operation_xyz
1 x,y,z
2 -x,-y,-z

loop_
_atom_site_label
_atom_site_type_symbol
_atom_site_fract_x
_atom_site_fract_y
_atom_site_fract_z
_atom_site_U_iso_or_equiv
_atom_site_adp_type
_atom_site_occupancy
_atom_site_refinement_flags_posn
S15 S 0.8666(3) 0.4114(3) 0.4220(2) 0.0704(11) Uiso 1.000000 .
N45 N 0.7829(7) 0.3099(7) 0.8381(5) 0.057(2) Uiso 1.000000 .
C60 C 0.7303(10) 0.1972(9) 0.8325(6) 0.057(3) Uiso 1.000000 .
N13 N 0.7381(8) 0.2171(7) 0.3454(6) 0.067(3) Uiso 1.000000 .
S46 S 0.6148(3) 0.1391(3) 0.7536(2) 0.0765(12) Uiso 1.000000 .
C5 C 0.5464(9) 0.2946(9) 0.0948(7) 0.056(3) Uiso 1.000000 .
C49 C 0.5700(9) 0.2816(9) 0.6488(7) 0.057(3) Uiso 1.000000 .
C10 C 0.5438(10) 0.2030(9) 0.0363(7) 0.062(3) Uiso 1.000000 .
C25 C 0.8684(10) 0.7147(10) 0.2062(7) 0.066(3) Uiso 1.000000 .
C4 C 0.6059(9) 0.3180(9) 0.1750(7) 0.059(3) Uiso 1.000000 .
H4 H 0.6018(9) 0.3742(9) 0.2114(7) 0.071(4) Uiso 1.000000 R
C58 C 0.5583(9) 0.2166(8) 0.5719(7) 0.062(3) Uiso 1.000000 .
C18 C 0.8302(10) 0.5116(9) 0.2759(7) 0.065(3) Uiso 1.000000 .
C11 C 0.8068(9) 0.4069(9) 0.3210(6) 0.053(3) Uiso 1.000000 .
C3 C 0.6724(10) 0.2623(9) 0.2054(7) 0.062(3) Uiso 1.000000 .
C27 C 0.8152(9) 0.2072(9) 0.4918(7) 0.052(3) Uiso 1.000000 .
C20 C 0.8224(10) 0.6985(9) 0.2828(7) 0.066(3) Uiso 1.000000 .
C48 C 0.6361(10) 0.2703(9) 0.7232(7) 0.057(3) Uiso 1.000000 .
C42 C 0.8527(11) 0.6257(11) 0.6713(8) 0.075(4) Uiso 1.000000 .
C12 C 0.7382(10) 0.2946(10) 0.2879(7) 0.063(3) Uiso 1.000000 .
C56 C 0.4984(11) 0.1659(10) 0.4198(8) 0.091(4) Uiso 1.000000 .
H56 H 0.5312(11) 0.1143(10) 0.4206(8) 0.109(5) Uiso 1.000000 R
C2 C 0.6682(10) 0.1678(9) 0.1478(7) 0.065(3) Uiso 1.000000 .
C15 C 0.4802(11) 0.3543(10) 0.0618(8) 0.080(4) Uiso 1.000000 .
H15 H 0.4781(11) 0.4128(10) 0.0967(8) 0.096(5) Uiso 1.000000 R
C51 C 0.4617(10) 0.3698(9) 0.5742(7) 0.073(4) Uiso 1.000000 .
H51 H 0.4301(10) 0.4224(9) 0.5746(7) 0.088(4) Uiso 1.000000 R
C13 C 0.6094(10) 0.1471(9) 0.0710(7) 0.066(3) Uiso 1.000000 .
H13 H 0.6113(10) 0.0890(9) 0.0355(7) 0.079(4) Uiso 1.000000 R
C9 C 0.4853(11) 0.1856(10) -0.0440(8) 0.082(4) Uiso 1.000000 .
H9 H 0.4880(11) 0.1296(10) -0.0814(8) 0.098(5) Uiso 1.000000 R
C50 C 0.5121(10) 0.3579(9) 0.6485(7) 0.071(4) Uiso 1.000000 .
C36 C 0.8413(11) 0.6655(11) 0.8217(8) 0.086(4) Uiso 1.000000 .
H36 H 0.8517(11) 0.7184(11) 0.8670(8) 0.103(5) Uiso 1.000000 R
C7 C 0.4228(11) 0.3294(10) -0.0157(8) 0.082(4) Uiso 1.000000 .
H7 H 0.3805(11) 0.3696(10) -0.0327(8) 0.098(5) Uiso 1.000000 R
C22 C 0.8153(11) 0.8774(11) 0.2862(8) 0.090(4) Uiso 1.000000 .
H22 H 0.7949(11) 0.9316(11) 0.3110(8) 0.108(5) Uiso 1.000000 R
C32 C 0.7694(10) 0.0903(10) 0.4811(8) 0.077(4) Uiso 1.000000 .
H32 H 0.7282(10) 0.0526(10) 0.4292(8) 0.092(4) Uiso 1.000000 R
C34 C 0.7805(10) 0.4697(10) 0.7669(7) 0.069(3) Uiso 1.000000 .
C14 C 0.7973(10) 0.2624(9) 0.4150(7) 0.057(3) Uiso 1.000000 .
C37 C 0.8702(11) 0.7037(11) 0.7448(8) 0.086(4) Uiso 1.000000 .
C52 C 0.4525(10) 0.3098(10) 0.4958(8) 0.074(4) Uiso 1.000000 .
C57 C 0.5013(10) 0.2303(9) 0.4950(7) 0.066(3) Uiso 1.000000 .
C24 C 0.8851(11) 0.8158(10) 0.1693(8) 0.082(4) Uiso 1.000000 .
H24 H 0.9121(11) 0.8275(10) 0.1160(8) 0.099(5) Uiso 1.000000 R
C43 C 0.8099(10) 0.5130(10) 0.6902(7) 0.070(3) Uiso 1.000000 .
H43 H 0.8001(10) 0.4606(10) 0.6446(7) 0.084(4) Uiso 1.000000 R
C53 C 0.4035(11) 0.3225(10) 0.4151(8) 0.089(4) Uiso 1.000000 .
H53 H 0.3742(11) 0.3768(10) 0.4117(8) 0.107(5) Uiso 1.000000 R
C44 C 0.7294(11) 0.3474(10) 0.7750(7) 0.067(3) Uiso 1.000000 .
C30 C 0.8375(10) 0.0862(10) 0.6258(8) 0.078(4) Uiso 1.000000 .
H30 H 0.8431(10) 0.0442(10) 0.6706(8) 0.094(5) Uiso 1.000000 R
C31 C 0.7842(11) 0.0301(11) 0.5464(8) 0.091(4) Uiso 1.000000 .
H31 H 0.7587(11) -0.0475(11) 0.5375(8) 0.109(5) Uiso 1.000000 R
C19 C 0.8058(10) 0.5973(10) 0.3206(8) 0.079(4) Uiso 1.000000 .
H19 H 0.7792(10) 0.5862(10) 0.3741(8) 0.094(4) Uiso 1.000000 R
C17 C 0.8769(10) 0.5345(10) 0.1978(7) 0.067(3) Uiso 1.000000 .
C59 C 0.5110(11) 0.4215(9) 0.7306(7) 0.090(4) Uiso 1.000000 .
H59a H 0.569(5) 0.497(2) 0.734(2) 0.134(6) Uiso 1.000000 GR
H59b H 0.437(2) 0.423(6) 0.732(2) 0.134(6) Uiso 1.000000 GR
H59c H 0.526(7) 0.385(4) 0.7785(7) 0.134(6) Uiso 1.000000 GR
C16 C 0.8955(10) 0.6312(10) 0.1632(8) 0.075(4) Uiso 1.000000 .
H16 H 0.9260(10) 0.6440(10) 0.1112(8) 0.091(4) Uiso 1.000000 R
C8 C 0.4236(11) 0.2427(10) -0.0742(8) 0.087(4) Uiso 1.000000 .
H8 H 0.3847(11) 0.2263(10) -0.1292(8) 0.105(5) Uiso 1.000000 R
C65 C 0.8573(12) 0.1795(11) 0.9541(8) 0.095(4) Uiso 1.000000 .
C61 C 0.7740(10) 0.1328(10) 0.8860(7) 0.062(3) Uiso 1.000000 .
C35 C 0.7982(11) 0.5556(11) 0.8373(8) 0.081(4) Uiso 1.000000 .
C33 C 0.7357(11) 0.1006(10) 0.1814(7) 0.085(4) Uiso 1.000000 .
H33a H 0.707(4) 0.069(5) 0.233(3) 0.128(6) Uiso 1.000000 GR
H33b H 0.726(5) 0.041(4) 0.139(2) 0.128(6) Uiso 1.000000 GR
H33c H 0.8158(14) 0.1500(15) 0.193(4) 0.128(6) Uiso 1.000000 GR
C29 C 0.8830(10) 0.2028(10) 0.6413(8) 0.081(4) Uiso 1.000000 .
H29 H 0.9194(10) 0.2397(10) 0.6947(8) 0.097(5) Uiso 1.000000 R
C28 C 0.8706(10) 0.2604(10) 0.5717(7) 0.073(4) Uiso 1.000000 .
H28 H 0.9009(10) 0.3386(10) 0.5792(7) 0.088(4) Uiso 1.000000 R
C21 C 0.7965(10) 0.7834(10) 0.3272(8) 0.081(4) Uiso 1.000000 .
H21 H 0.7688(10) 0.7742(10) 0.3804(8) 0.097(5) Uiso 1.000000 R
C38 C 0.9143(12) 0.8216(12) 0.7272(9) 0.097(4) Uiso 1.000000 .
H38 H 0.9241(12) 0.8759(12) 0.7713(9) 0.116(5) Uiso 1.000000 R
C23 C 0.8619(11) 0.8965(11) 0.2115(8) 0.089(4) Uiso 1.000000 .
H23 H 0.8783(11) 0.9650(11) 0.1888(8) 0.107(5) Uiso 1.000000 R
C39 C 0.9408(13) 0.8539(12) 0.6502(9) 0.108(5) Uiso 1.000000 .
H39 H 0.9710(13) 0.9305(12) 0.6433(9) 0.129(6) Uiso 1.000000 R
C26 C 0.9158(10) 0.4509(9) 0.1551(7) 0.081(4) Uiso 1.000000 .
H26a H 0.8516(18) 0.393(4) 0.120(4) 0.121(6) Uiso 1.000000 GR
H26b H 0.975(5) 0.4894(15) 0.120(4) 0.121(6) Uiso 1.000000 GR
H26c H 0.945(6) 0.417(5) 0.1983(7) 0.121(6) Uiso 1.000000 GR
C41 C 0.8812(11) 0.6646(11) 0.5920(8) 0.092(4) Uiso 1.000000 .
H41 H 0.8702(11) 0.6128(11) 0.5457(8) 0.110(5) Uiso 1.000000 R
C54 C 0.3975(12) 0.2589(11) 0.3428(9) 0.101(5) Uiso 1.000000 .
H54 H 0.3611(12) 0.2673(11) 0.2917(9) 0.121(5) Uiso 1.000000 R
C55 C 0.4451(12) 0.1819(11) 0.3448(9) 0.096(4) Uiso 1.000000 .
H55 H 0.4413(12) 0.1395(11) 0.2944(9) 0.115(5) Uiso 1.000000 R
C64 C 0.9015(14) 0.1202(14) 1.0065(10) 0.121(5) Uiso 1.000000 .
C62 C 0.7268(13) 0.0180(12) 0.8701(9) 0.102(5) Uiso 1.000000 .
C66 C 0.7657(13) 0.5154(11) 0.9253(8) 0.116(5) Uiso 1.000000 .
H66a H 0.818(5) 0.486(8) 0.949(3) 0.174(7) Uiso 1.000000 GR
H66b H 0.770(9) 0.577(2) 0.963(2) 0.174(7) Uiso 1.000000 GR
H66c H 0.689(3) 0.458(6) 0.9190(12) 0.174(7) Uiso 1.000000 GR
C40 C 0.9259(12) 0.7794(12) 0.5795(9) 0.100(5) Uiso 1.000000 .
H40 H 0.9447(12) 0.8045(12) 0.5263(9) 0.120(5) Uiso 1.000000 R
C1 C 0.8571(13) 0.0066(13) 0.9831(9) 0.110(5) Uiso 1.000000 .
C6 C 0.7687(14) -0.0506(13) 0.9217(10) 0.119(5) Uiso 1.000000 .
H62 H 0.6675(13) -0.0168(12) 0.8260(9) 0.123(5) Uiso 1.000000 R
H6 H 0.7364(14) -0.1286(13) 0.9128(10) 0.143(6) Uiso 1.000000 R
H1 H 0.8908(13) -0.0346(13) 1.0119(9) 0.132(6) Uiso 1.000000 R
H64 H 0.9565(14) 0.1547(14) 1.0534(10) 0.145(6) Uiso 1.000000 R
H65 H 0.8868(12) 0.2571(11) 0.9664(8) 0.114(5) Uiso 1.000000 R
H58 H 0.5889(9) 0.1632(8) 0.5714(7) 0.074(4) Uiso 1.000000 R

loop_
_geom_angle_atom_site_label_1
_geom_angle_atom_site_label_2
_geom_angle_atom_site_label_3
_geom_angle
_geom_angle_site_symmetry_1
_geom_angle_site_symmetry_3
_geom_angle_publ_flag
C14 S15 C11 88.8(5) . . ?
C44 N45 C60 108.3(10) . . ?
S46 C60 N45 114.3(8) . . ?
C61 C60 N45 121.0(11) . . ?
C61 C60 S46 124.6(9) . . ?
C14 N13 C12 112.8(10) . . ?
C48 S46 C60 91.2(6) . . ?
C4 C5 C10 120.8(10) . . ?
C15 C5 C10 115.0(10) . . ?
C15 C5 C4 124.2(11) . . ?
C48 C49 C58 119.4(10) . . ?
C50 C49 C58 117.2(10) . . ?
C50 C49 C48 123.4(10) . . ?
C13 C10 C5 113.1(10) . . ?
C9 C10 C5 118.0(11) . . ?
C9 C10 C13 128.7(11) . . ?
C24 C25 C20 117.7(11) . . ?
C16 C25 C20 121.7(11) . . ?
C16 C25 C24 120.6(11) . . ?
H4 C4 C5 118.1(7) . . ?
C3 C4 C5 123.8(11) . . ?
C3 C4 H4 118.1(7) . . ?
C57 C58 C49 121.7(10) . . ?
H58 C58 C49 119.1(7) . . ?
H58 C58 C57 119.1(6) . . ?
C19 C18 C11 115.5(10) . . ?
C17 C18 C11 126.2(10) . . ?
C17 C18 C19 118.2(11) . . ?
C18 C11 S15 122.0(8) . . ?
C12 C11 S15 110.6(8) . . ?
C12 C11 C18 127.4(10) . . ?
C12 C3 C4 121.5(10) . . ?
C2 C3 C4 115.8(11) . . ?
C2 C3 C12 122.7(11) . . ?
C14 C27 C32 115.3(10) . . ?
C28 C27 C32 118.1(11) . . ?
C28 C27 C14 126.6(10) . . ?
C19 C20 C25 118.2(11) . . ?
C21 C20 C25 122.0(11) . . ?
C21 C20 C19 119.8(11) . . ?
C49 C48 S46 120.4(8) . . ?
C44 C48 S46 107.3(9) . . ?
C44 C48 C49 131.9(11) . . ?
C43 C42 C37 113.4(12) . . ?
C41 C42 C37 120.5(12) . . ?
C41 C42 C43 126.1(12) . . ?
C11 C12 N13 112.8(10) . . ?
C3 C12 N13 122.7(11) . . ?
C3 C12 C11 124.5(11) . . ?
C57 C56 H56 121.1(8) . . ?
C55 C56 H56 121.1(8) . . ?
C55 C56 C57 117.8(13) . . ?
C13 C2 C3 118.6(11) . . ?
C33 C2 C3 117.1(10) . . ?
C33 C2 C13 124.3(11) . . ?
H15 C15 C5 118.5(7) . . ?
C7 C15 C5 123.0(12) . . ?
C7 C15 H15 118.5(8) . . ?
C50 C51 H51 117.3(7) . . ?
C52 C51 H51 117.3(8) . . ?
C52 C51 C50 125.4(12) . . ?
C2 C13 C10 127.7(12) . . ?
H13 C13 C10 116.2(7) . . ?
H13 C13 C2 116.2(7) . . ?
H9 C9 C10 116.9(7) . . ?
C8 C9 C10 126.2(13) . . ?
C8 C9 H9 116.9(8) . . ?
C51 C50 C49 118.6(11) . . ?
C59 C50 C49 120.1(11) . . ?
C59 C50 C51 121.2(11) . . ?
C37 C36 H36 117.6(8) . . ?
C35 C36 H36 117.6(8) . . ?
C35 C36 C37 124.7(13) . . ?
H7 C7 C15 118.9(8) . . ?
C8 C7 C15 122.2(13) . . ?
C8 C7 H7 118.9(8) . . ?
C21 C22 H22 118.1(8) . . ?
C23 C22 H22 118.1(8) . . ?
C23 C22 C21 123.7(13) . . ?
H32 C32 C27 119.6(7) . . ?
C31 C32 C27 120.7(12) . . ?
C31 C32 H32 119.6(8) . . ?
C44 C34 C43 122.1(11) . . ?
C35 C34 C43 113.8(11) . . ?
C35 C34 C44 124.0(11) . . ?
N13 C14 S15 115.0(9) . . ?
C27 C14 S15 117.0(8) . . ?
C27 C14 N13 128.1(11) . . ?
C36 C37 C42 120.3(13) . . ?
C38 C37 C42 114.7(12) . . ?
C38 C37 C36 124.9(13) . . ?
C57 C52 C51 117.3(12) . . ?
C53 C52 C51 127.2(12) . . ?
C53 C52 C57 115.4(11) . . ?
C56 C57 C58 118.1(11) . . ?
C52 C57 C58 119.4(11) . . ?
C52 C57 C56 122.4(12) . . ?
H24 C24 C25 119.8(7) . . ?
C23 C24 C25 120.4(12) . . ?
C23 C24 H24 119.8(8) . . ?
C34 C43 C42 128.7(11) . . ?
H43 C43 C42 115.7(7) . . ?
H43 C43 C34 115.7(7) . . ?
H53 C53 C52 118.7(8) . . ?
C54 C53 C52 122.6(14) . . ?
C54 C53 H53 118.7(9) . . ?
C48 C44 N45 118.9(11) . . ?
C34 C44 N45 116.4(11) . . ?
C34 C44 C48 124.6(11) . . ?
C31 C30 H30 118.6(8) . . ?
C29 C30 H30 118.6(7) . . ?
C29 C30 C31 122.8(13) . . ?
C30 C31 C32 119.3(13) . . ?
H31 C31 C32 120.4(8) . . ?
H31 C31 C30 120.4(8) . . ?
C20 C19 C18 120.0(11) . . ?
H19 C19 C18 120.0(7) . . ?
H19 C19 C20 120.0(7) . . ?
C16 C17 C18 121.7(11) . . ?
C26 C17 C18 118.9(11) . . ?
C26 C17 C16 119.3(10) . . ?
H59a C59 C50 109.5 . . ?
H59b C59 C50 109.5 . . ?
H59b C59 H59a 109.5 . . ?
H59c C59 C50 109.5 . . ?
H59c C59 H59a 109.5 . . ?
H59c C59 H59b 109.5 . . ?
C17 C16 C25 120.1(11) . . ?
H16 C16 C25 119.9(7) . . ?
H16 C16 C17 119.9(7) . . ?
C7 C8 C9 115.5(13) . . ?
H8 C8 C9 122.2(8) . . ?
H8 C8 C7 122.2(8) . . ?
C64 C65 C61 125.3(14) . . ?
H65 C65 C61 117.4(8) . . ?
H65 C65 C64 117.4(10) . . ?
C65 C61 C60 123.9(12) . . ?
C62 C61 C60 118.7(12) . . ?
C62 C61 C65 117.4(13) . . ?
C34 C35 C36 119.0(12) . . ?
C66 C35 C36 123.2(12) . . ?
C66 C35 C34 117.7(11) . . ?
H33a C33 C2 109.5 . . ?
H33b C33 C2 109.5 . . ?
H33b C33 H33a 109.5 . . ?
H33c C33 C2 109.5 . . ?
H33c C33 H33a 109.5 . . ?
H33c C33 H33b 109.5 . . ?
H29 C29 C30 122.2(7) . . ?
C28 C29 C30 115.6(12) . . ?
C28 C29 H29 122.2(8) . . ?
C29 C28 C27 123.4(12) . . ?
H28 C28 C27 118.3(7) . . ?
H28 C28 C29 118.3(8) . . ?
C22 C21 C20 115.6(12) . . ?
H21 C21 C20 122.2(7) . . ?
H21 C21 C22 122.2(8) . . ?
H38 C38 C37 118.9(8) . . ?
C39 C38 C37 122.2(14) . . ?
C39 C38 H38 118.9(9) . . ?
C24 C23 C22 120.3(14) . . ?
H23 C23 C22 119.8(8) . . ?
H23 C23 C24 119.8(8) . . ?
H39 C39 C38 118.3(9) . . ?
C40 C39 C38 123.4(15) . . ?
C40 C39 H39 118.3(9) . . ?
H26a C26 C17 109.5 . . ?
H26b C26 C17 109.5 . . ?
H26b C26 H26a 109.5 . . ?
H26c C26 C17 109.5 . . ?
H26c C26 H26a 109.5 . . ?
H26c C26 H26b 109.5 . . ?
H41 C41 C42 118.9(8) . . ?
C40 C41 C42 122.1(13) . . ?
C40 C41 H41 118.9(8) . . ?
H54 C54 C53 119.9(9) . . ?
C55 C54 C53 120.2(15) . . ?
C55 C54 H54 119.9(9) . . ?
C54 C55 C56 121.5(13) . . ?
H55 C55 C56 119.2(8) . . ?
H55 C55 C54 119.2(9) . . ?
C1 C64 C65 114.4(16) . . ?
H64 C64 C65 122.8(10) . . ?
H64 C64 C1 122.8(10) . . ?
C6 C62 C61 120.8(15) . . ?
H62 C62 C61 119.6(8) . . ?
H62 C62 C6 119.6(10) . . ?
H66a C66 C35 109.5 . . ?
H66b C66 C35 109.5 . . ?
H66b C66 H66a 109.5 . . ?
H66c C66 C35 109.5 . . ?
H66c C66 H66a 109.5 . . ?
H66c C66 H66b 109.5 . . ?
C41 C40 C39 117.1(14) . . ?
H40 C40 C39 121.4(9) . . ?
H40 C40 C41 121.4(8) . . ?
C6 C1 C64 125.8(17) . . ?
H1 C1 C64 117.1(10) . . ?
H1 C1 C6 117.1(11) . . ?
C1 C6 C62 115.9(16) . . ?
H6 C6 C62 122.0(10) . . ?
H6 C6 C1 122.0(11) . . ?

loop_
_geom_bond_atom_site_label_1
_geom_bond_atom_site_label_2
_geom_bond_distance
_geom_bond_site_symmetry_2
_geom_bond_publ_flag
S15 C11 1.691(10) . ?
S15 C14 1.775(10) . ?
N45 C60 1.342(11) . ?
N45 C44 1.380(13) . ?
C60 S46 1.729(11) . ?
C60 C61 1.452(14) . ?
N13 C12 1.391(12) . ?
N13 C14 1.247(12) . ?
S46 C48 1.722(10) . ?
C5 C10 1.461(13) . ?
C5 C4 1.370(13) . ?
C5 C15 1.452(14) . ?
C49 C58 1.405(12) . ?
C49 C48 1.436(14) . ?
C49 C50 1.467(14) . ?
C10 C13 1.415(14) . ?
C10 C9 1.372(14) . ?
C25 C20 1.374(13) . ?
C25 C24 1.413(14) . ?
C25 C16 1.430(14) . ?
C4 H4 0.9300 . ?
C4 C3 1.401(14) . ?
C58 C57 1.417(13) . ?
C58 H58 0.9300 . ?
C18 C11 1.504(13) . ?
C18 C19 1.448(14) . ?
C18 C17 1.404(13) . ?
C11 C12 1.413(12) . ?
C3 C12 1.429(14) . ?
C3 C2 1.476(13) . ?
C27 C32 1.391(12) . ?
C27 C14 1.485(13) . ?
C27 C28 1.389(13) . ?
C20 C19 1.421(13) . ?
C20 C21 1.447(14) . ?
C48 C44 1.372(14) . ?
C42 C37 1.443(15) . ?
C42 C43 1.405(13) . ?
C42 C41 1.391(14) . ?
C56 H56 0.9300 . ?
C56 C57 1.406(14) . ?
C56 C55 1.382(16) . ?
C2 C13 1.323(14) . ?
C2 C33 1.545(14) . ?
C15 H15 0.9300 . ?
C15 C7 1.322(15) . ?
C51 H51 0.9300 . ?
C51 C50 1.334(14) . ?
C51 C52 1.398(14) . ?
C13 H13 0.9300 . ?
C9 H9 0.9300 . ?
C9 C8 1.365(15) . ?
C50 C59 1.505(13) . ?
C36 H36 0.9300 . ?
C36 C37 1.353(14) . ?
C36 C35 1.357(14) . ?
C7 H7 0.9300 . ?
C7 C8 1.428(14) . ?
C22 H22 0.9300 . ?
C22 C21 1.359(14) . ?
C22 C23 1.350(14) . ?
C32 H32 0.9300 . ?
C32 C31 1.370(14) . ?
C34 C43 1.373(13) . ?
C34 C44 1.478(13) . ?
C34 C35 1.473(14) . ?
C37 C38 1.460(15) . ?
C52 C57 1.416(14) . ?
C52 C53 1.415(15) . ?
C24 H24 0.9300 . ?
C24 C23 1.365(14) . ?
C43 H43 0.9300 . ?
C53 H53 0.9300 . ?
C53 C54 1.353(15) . ?
C30 H30 0.9300 . ?
C30 C31 1.387(15) . ?
C30 C29 1.391(13) . ?
C31 H31 0.9300 . ?
C19 H19 0.9300 . ?
C17 C16 1.341(13) . ?
C17 C26 1.524(13) . ?
C59 H59a 0.9600 . ?
C59 H59b 0.9600 . ?
C59 H59c 0.9600 . ?
C16 H16 0.9300 . ?
C8 H8 0.9300 . ?
C65 C61 1.367(15) . ?
C65 C64 1.396(17) . ?
C65 H65 0.9300 . ?
C61 C62 1.371(14) . ?
C35 C66 1.535(15) . ?
C33 H33a 0.9600 . ?
C33 H33b 0.9600 . ?
C33 H33c 0.9600 . ?
C29 H29 0.9300 . ?
C29 C28 1.394(14) . ?
C28 H28 0.9300 . ?
C21 H21 0.9300 . ?
C38 H38 0.9300 . ?
C38 C39 1.327(15) . ?
C23 H23 0.9300 . ?
C39 H39 0.9300 . ?
C39 C40 1.388(15) . ?
C26 H26a 0.9600 . ?
C26 H26b 0.9600 . ?
C26 H26c 0.9600 . ?
C41 H41 0.9300 . ?
C41 C40 1.402(15) . ?
C54 H54 0.9300 . ?
C54 C55 1.375(16) . ?
C55 H55 0.9300 . ?
C64 C1 1.373(16) . ?
C64 H64 0.9300 . ?
C62 C6 1.462(17) . ?
C62 H62 0.9300 . ?
C66 H66a 0.9600 . ?
C66 H66b 0.9600 . ?
C66 H66c 0.9600 . ?
C40 H40 0.9300 . ?
C1 C6 1.353(18) . ?
C1 H1 0.9300 . ?
C6 H6 0.9300 . ?

loop_
_geom_torsion_atom_site_label_1
_geom_torsion_atom_site_label_2
_geom_torsion_atom_site_label_3
_geom_torsion_atom_site_label_4
_geom_torsion
_geom_torsion_site_symmetry_1
_geom_torsion_site_symmetry_2
_geom_torsion_site_symmetry_3
_geom_torsion_site_symmetry_4
_geom_torsion_publ_flag
S15 C11 C18 C19 -55.4(9) . . . . ?
S15 C11 C18 C17 121.9(9) . . . . ?
S15 C11 C12 N13 -0.7(8) . . . . ?
S15 C11 C12 C3 177.5(7) . . . . ?
S15 C14 N13 C12 -0.7(9) . . . . ?
S15 C14 C27 C32 -173.8(8) . . . . ?
S15 C14 C27 C28 7.3(10) . . . . ?
N45 C60 S46 C48 1.0(8) . . . . ?
N45 C60 C61 C65 11.1(12) . . . . ?
N45 C60 C61 C62 -171.4(10) . . . . ?
N45 C44 C48 S46 -1.5(10) . . . . ?
N45 C44 C48 C49 -173.6(9) . . . . ?
N45 C44 C34 C43 127.1(10) . . . . ?
N45 C44 C34 C35 -56.7(12) . . . . ?
C60 N45 C44 C48 2.2(9) . . . . ?
C60 N45 C44 C34 -175.9(8) . . . . ?
C60 S46 C48 C49 173.5(7) . . . . ?
C60 S46 C48 C44 0.3(7) . . . . ?
C60 C61 C65 C64 -179.7(12) . . . . ?
C60 C61 C62 C6 179.4(11) . . . . ?
N13 C12 C11 C18 177.7(8) . . . . ?
N13 C12 C3 C4 133.6(11) . . . . ?
N13 C12 C3 C2 -45.3(12) . . . . ?
N13 C14 S15 C11 0.2(9) . . . . ?
N13 C14 C27 C32 7.1(13) . . . . ?
N13 C14 C27 C28 -171.8(11) . . . . ?
S46 C60 N45 C44 -1.9(9) . . . . ?
S46 C60 C61 C65 -172.7(10) . . . . ?
S46 C60 C61 C62 4.8(11) . . . . ?
S46 C48 C49 C58 -47.9(9) . . . . ?
S46 C48 C49 C50 131.7(9) . . . . ?
S46 C48 C44 C34 176.4(7) . . . . ?
C5 C10 C13 C2 1.1(12) . . . . ?
C5 C10 C9 C8 -3.4(13) . . . . ?
C5 C4 C3 C12 176.3(11) . . . . ?
C5 C4 C3 C2 -4.8(12) . . . . ?
C5 C15 C7 C8 -1.5(14) . . . . ?
C49 C58 C57 C56 176.9(11) . . . . ?
C49 C58 C57 C52 -1.3(12) . . . . ?
C49 C48 C44 C34 4.3(14) . . . . ?
C49 C50 C51 C52 4.3(14) . . . . ?
C10 C5 C4 C3 3.6(12) . . . . ?
C10 C5 C15 C7 -0.9(11) . . . . ?
C10 C13 C2 C3 -2.7(14) . . . . ?
C10 C13 C2 C33 178.6(12) . . . . ?
C10 C9 C8 C7 1.0(14) . . . . ?
C25 C20 C19 C18 -3.9(13) . . . . ?
C25 C20 C21 C22 3.2(14) . . . . ?
C25 C24 C23 C22 -4.6(14) . . . . ?
C25 C16 C17 C18 0.5(14) . . . . ?
C25 C16 C17 C26 -174.8(11) . . . . ?
C4 C5 C10 C13 -1.4(11) . . . . ?
C4 C5 C10 C9 -178.3(11) . . . . ?
C4 C5 C15 C7 -179.4(12) . . . . ?
C4 C3 C12 C11 -44.4(13) . . . . ?
C4 C3 C2 C13 4.2(12) . . . . ?
C4 C3 C2 C33 -177.0(10) . . . . ?
C58 C49 C48 C44 123.4(11) . . . . ?
C58 C49 C50 C51 -6.5(12) . . . . ?
C58 C49 C50 C59 174.0(10) . . . . ?
C58 C57 C56 C55 -178.4(11) . . . . ?
C58 C57 C52 C51 -1.2(12) . . . . ?
C58 C57 C52 C53 176.3(11) . . . . ?
C18 C11 S15 C14 -178.2(9) . . . . ?
C18 C11 C12 C3 -4.2(13) . . . . ?
C18 C19 C20 C21 179.2(11) . . . . ?
C11 S15 C14 C27 -179.0(6) . . . . ?
C11 C18 C19 C20 -178.6(10) . . . . ?
C11 C18 C17 C16 -179.4(12) . . . . ?
C11 C18 C17 C26 -4.1(13) . . . . ?
C11 C12 N13 C14 0.9(11) . . . . ?
C11 C12 C3 C2 136.8(11) . . . . ?
C3 C4 C5 C15 -178.0(11) . . . . ?
C3 C12 N13 C14 -177.3(11) . . . . ?
C27 C32 C31 C30 5.1(13) . . . . ?
C27 C14 N13 C12 178.4(11) . . . . ?
C27 C28 C29 C30 1.0(13) . . . . ?
C20 C25 C24 C23 3.6(14) . . . . ?
C20 C25 C16 C17 -0.5(14) . . . . ?
C20 C19 C18 C17 3.9(13) . . . . ?
C20 C21 C22 C23 -4.2(14) . . . . ?
C48 S46 C60 C61 -175.4(6) . . . . ?
C48 C49 C58 C57 -175.3(10) . . . . ?
C48 C49 C50 C51 173.9(12) . . . . ?
C48 C49 C50 C59 -5.7(12) . . . . ?
C48 C44 C34 C43 -50.9(13) . . . . ?
C48 C44 C34 C35 125.3(12) . . . . ?
C42 C37 C36 C35 1.9(16) . . . . ?
C42 C37 C38 C39 -2.9(15) . . . . ?
C42 C43 C34 C44 176.1(13) . . . . ?
C42 C43 C34 C35 -0.5(14) . . . . ?
C42 C41 C40 C39 -0.1(16) . . . . ?
C12 C11 S15 C14 0.3(8) . . . . ?
C12 C11 C18 C19 126.4(12) . . . . ?
C12 C11 C18 C17 -56.3(13) . . . . ?
C12 C3 C2 C13 -176.9(11) . . . . ?
C12 C3 C2 C33 1.9(12) . . . . ?
C56 C57 C52 C51 -179.3(12) . . . . ?
C56 C57 C52 C53 -1.8(14) . . . . ?
C56 C55 C54 C53 0.9(15) . . . . ?
C2 C13 C10 C9 177.6(13) . . . . ?
C15 C5 C10 C13 180.0(10) . . . . ?
C15 C5 C10 C9 3.1(11) . . . . ?
C15 C7 C8 C9 1.5(13) . . . . ?
C51 C52 C53 C54 -179.2(14) . . . . ?
C13 C10 C9 C8 -179.7(13) . . . . ?
C50 C49 C58 C57 5.1(12) . . . . ?
C50 C49 C48 C44 -57.0(13) . . . . ?
C50 C51 C52 C57 -0.4(14) . . . . ?
C50 C51 C52 C53 -177.6(13) . . . . ?
C36 C37 C42 C43 -2.8(14) . . . . ?
C36 C37 C42 C41 179.3(13) . . . . ?
C36 C37 C38 C39 -179.8(15) . . . . ?
C36 C35 C34 C43 -0.7(14) . . . . ?
C36 C35 C34 C44 -177.1(11) . . . . ?
C22 C21 C20 C19 179.9(11) . . . . ?
C32 C27 C28 C29 0.4(12) . . . . ?
C32 C31 C30 C29 -3.7(15) . . . . ?
C34 C43 C42 C37 2.1(15) . . . . ?
C34 C43 C42 C41 180.0(14) . . . . ?
C34 C35 C36 C37 -0.1(15) . . . . ?
C14 C27 C32 C31 177.4(10) . . . . ?
C14 C27 C28 C29 179.3(11) . . . . ?
C37 C42 C41 C40 -0.9(15) . . . . ?
C37 C36 C35 C66 -179.7(14) . . . . ?
C37 C38 C39 C40 2.1(16) . . . . ?
C52 C51 C50 C59 -176.1(12) . . . . ?
C52 C57 C56 C55 -0.3(14) . . . . ?
C52 C53 C54 C55 -3.3(15) . . . . ?
C57 C56 C55 C54 0.8(14) . . . . ?
C57 C52 C53 C54 3.6(14) . . . . ?
C24 C25 C20 C19 -179.7(11) . . . . ?
C24 C25 C20 C21 -2.9(13) . . . . ?
C24 C25 C16 C17 -178.5(12) . . . . ?
C24 C23 C22 C21 5.0(16) . . . . ?
C43 C42 C37 C38 -179.7(11) . . . . ?
C43 C42 C41 C40 -178.6(14) . . . . ?
C43 C34 C35 C66 178.9(11) . . . . ?
C44 N45 C60 C61 174.7(8) . . . . ?
C44 C34 C35 C66 2.4(14) . . . . ?
C31 C32 C27 C28 -3.5(14) . . . . ?
C31 C30 C29 C28 0.7(14) . . . . ?
C19 C18 C17 C16 -2.2(13) . . . . ?
C19 C18 C17 C26 173.1(11) . . . . ?
C19 C20 C25 C16 2.2(13) . . . . ?
C16 C25 C20 C21 179.0(12) . . . . ?
C16 C25 C24 C23 -178.3(12) . . . . ?
C65 C61 C62 C6 -3.0(13) . . . . ?
C65 C64 C1 C6 -7.6(16) . . . . ?
C61 C65 C64 C1 2.1(15) . . . . ?
C61 C62 C6 C1 -1.7(13) . . . . ?
C35 C36 C37 C38 178.6(14) . . . . ?
C38 C37 C42 C41 2.3(14) . . . . ?
C38 C39 C40 C41 -0.5(18) . . . . ?
C64 C65 C61 C62 2.8(16) . . . . ?
C64 C1 C6 C62 7.4(16) . . . . ?
